data_1575857
loop_
_publ_author_name
'Fu, Wei'
'Simon, Martin'
'Golz, Christopher'
'Alcarazo, Manuel'

_publ_section_title
;
 Enantioselective synthesis and racemization dynamics of
 trithia[5]helicenes derived from the
 dithieno[2,3-<i>b</i>:3',2'-<i>d</i>]-thiophene unit.
;
_journal_issue 41
_journal_name_full 'Chemical science'
_journal_page_first 19172
_journal_page_last 19177
_journal_paper_doi 10.1039/d5sc06132f
_journal_volume 16
_journal_year 2025
_chemical_formula_moiety 'C38 H18 F6 S3'
_chemical_formula_sum 'C38 H18 F6 S3'
_chemical_formula_weight 684.70
_space_group_crystal_system triclinic
_space_group_IT_number 2
_space_group_name_Hall '-P 1'
_space_group_name_H-M_alt 'P -1'
_atom_sites_solution_hydrogens geom
_atom_sites_solution_primary dual
_audit_creation_date 2023-11-16
_audit_creation_method
;FinalCif V130 by Daniel Kratzert, Freiburg 2023, 
https://dkratzert.de/finalcif.html
;
_audit_update_record
;
2025-08-08 deposited with the CCDC.	2025-09-11 downloaded from the CCDC.
;
_cell_angle_alpha 67.511(2)
_cell_angle_beta 73.705(2)
_cell_angle_gamma 86.208(3)
_cell_formula_units_Z 4
_cell_length_a 13.2828(15)
_cell_length_b 14.2038(9)
_cell_length_c 18.067(2)
_cell_measurement_reflns_used 9325
_cell_measurement_temperature 100.00
_cell_measurement_theta_max 32.537
_cell_measurement_theta_min 2.301
_cell_volume 3019.6(5)
_computing_cell_refinement 'SAINT V8.40B (?, 2016)'
_computing_data_collection 'Bruker BIS 8.5.0.27 Release/2023-03-20 and APEX4 2022.10-1'
_computing_data_reduction 'SAINT V8.40B (?, 2016)'
_computing_molecular_graphics 'Olex2 1.5 (Dolomanov et al., 2009)'
_computing_publication_material 'Olex2 1.5 (Dolomanov et al., 2009)'
_computing_structure_refinement 'XL  (Sheldrick, 2008)'
_computing_structure_solution 'XT  (Sheldrick, 2015)'
_diffrn_ambient_environment N~2~
_diffrn_ambient_temperature 100.00
_diffrn_detector CPAD
_diffrn_detector_area_resol_mean 7.41
_diffrn_detector_type 'Bruker PHOTON III'
_diffrn_measured_fraction_theta_full 1.000
_diffrn_measured_fraction_theta_max 0.997
_diffrn_measurement_device 'four-circle diffractometer'
_diffrn_measurement_device_type 'Bruker D8 VENTURE dual wavelength Mo/Ag'
_diffrn_measurement_method '\w and \f scans'
_diffrn_measurement_specimen_support 'MiTeGen micromount'
_diffrn_radiation_monochromator 'mirror optics'
_diffrn_radiation_probe x-ray
_diffrn_radiation_type MoK\a
_diffrn_radiation_wavelength 0.71073
_diffrn_reflns_av_R_equivalents 0.0366
_diffrn_reflns_av_unetI/netI 0.0178
_diffrn_reflns_Laue_measured_fraction_full 1.000
_diffrn_reflns_Laue_measured_fraction_max 0.997
_diffrn_reflns_limit_h_max 20
_diffrn_reflns_limit_h_min -20
_diffrn_reflns_limit_k_max 17
_diffrn_reflns_limit_k_min -21
_diffrn_reflns_limit_l_max 27
_diffrn_reflns_limit_l_min -27
_diffrn_reflns_number 231245
_diffrn_reflns_point_group_measured_fraction_full 1.000
_diffrn_reflns_point_group_measured_fraction_max 0.997
_diffrn_reflns_theta_full 25.242
_diffrn_reflns_theta_max 32.564
_diffrn_reflns_theta_min 2.047
_diffrn_source 'microfocus sealed X-ray tube'
_diffrn_source_current 1.4
_diffrn_source_power 0.07
_diffrn_source_type 'Incoatec I\ms'
_diffrn_source_voltage 50.0
_diffrn_standards_number 0
_exptl_absorpt_coefficient_mu 0.312
_exptl_absorpt_correction_T_max 0.9943
_exptl_absorpt_correction_T_min 0.9122
_exptl_absorpt_correction_type numerical
_exptl_absorpt_process_details
;
SADABS-2016/2 (Bruker,2016/2) was used for absorption correction.
wR2(int) was 0.1309 before and 0.0390 after correction.
The Ratio of minimum to maximum transmission is 0.9174.
The \l/2 correction factor is Not present.
;
_exptl_crystal_colour yellow
_exptl_crystal_colour_primary yellow
_exptl_crystal_density_diffrn 1.506
_exptl_crystal_description plank
_exptl_crystal_F_000 1392
_exptl_crystal_recrystallization_method 'from a mixture of dichloromethane and hexane.'
_exptl_crystal_size_max 0.596
_exptl_crystal_size_mid 0.117
_exptl_crystal_size_min 0.093
_refine_diff_density_max 0.511
_refine_diff_density_min -0.533
_refine_diff_density_rms 0.056
_refine_ls_extinction_method none
_refine_ls_goodness_of_fit_ref 1.033
_refine_ls_hydrogen_treatment constr
_refine_ls_matrix_type full
_refine_ls_number_parameters 1016
_refine_ls_number_reflns 21939
_refine_ls_number_restraints 195
_refine_ls_restrained_S_all 1.039
_refine_ls_R_factor_all 0.0435
_refine_ls_R_factor_gt 0.0347
_refine_ls_shift/su_max 0.002
_refine_ls_shift/su_mean 0.000
_refine_ls_structure_factor_coef Fsqd
_refine_ls_weighting_details 'w=1/[\s^2^(Fo^2^)+(0.0466P)^2^+1.2144P] where P=(Fo^2^+2Fc^2^)/3'
_refine_ls_weighting_scheme calc
_refine_ls_wR_factor_gt 0.0886
_refine_ls_wR_factor_ref 0.0953
_reflns_Friedel_coverage 0.000
_reflns_number_gt 18748
_reflns_number_total 21939
_reflns_threshold_expression 'I > 2\s(I)'
_cod_data_source_file d5sc06132f2.cif
_cod_data_source_block mo_2149_cg_0m
_cod_depositor_comments 'Adding full bibliography for 1575851--1575858.cif.'
_cod_original_cell_volume 3019.7(5)
_cod_database_code 1575857
_olex2_refinement_description
;
1. Fixed Uiso
 At 1.2 times of:
  All C(H) groups
2. Restrained distances
 F7A-C71A \\sim F7B-C71B
 with sigma of 0.02
 F11A-C50A \\sim F11B-C50B
 with sigma of 0.02
 F12A-C50A \\sim F12B-C50B
 with sigma of 0.02
 F10A-F11A \\sim F10B-F11B
 with sigma of 0.04
 F10A-F12A \\sim F10B-F12B
 with sigma of 0.04
 F10A-C50A \\sim F10B-C50B
 with sigma of 0.02
 F11A-F12A \\sim F11B-F12B
 with sigma of 0.04
 F11A-C47 \\sim F11B-C47
 with sigma of 0.04
 F12A-C47 \\sim F12B-C47
 with sigma of 0.04
 F8A-C71A \\sim F8B-C71B
 with sigma of 0.02
 F11B-C50B \\sim F11C-C50C
 with sigma of 0.02
 F10B-F11B \\sim F10C-F11C
 with sigma of 0.04
 F11B-F12B \\sim F11C-F12C
 with sigma of 0.04
 F11B-C47 \\sim F11C-C47
 with sigma of 0.04
 F9A-C71A \\sim F9B-C71B
 with sigma of 0.02
 C47-C50A \\sim C47-C50B
 with sigma of 0.02
 C68-C71A \\sim C68-C71B
 with sigma of 0.02
 F7A-F8A \\sim F7B-F8B
 with sigma of 0.04
 F7A-F9A \\sim F7B-F9B
 with sigma of 0.04
 F7A-C68 \\sim F7B-C68
 with sigma of 0.04
 F10A-C47 \\sim F10B-C47
 with sigma of 0.04
 F8A-F9A \\sim F8B-F9B
 with sigma of 0.04
 F8A-C68 \\sim F8B-C68
 with sigma of 0.04
 F9A-C68 \\sim F9B-C68
 with sigma of 0.04
 F10B-C50B \\sim F10C-C50C
 with sigma of 0.02
 F12B-C50B \\sim F12C-C50C
 with sigma of 0.02
 C47-C50B \\sim C47-C50C
 with sigma of 0.02
 F10B-F12B \\sim F10C-F12C
 with sigma of 0.04
 F10B-C47 \\sim F10C-C47
 with sigma of 0.04
 F1A-C28 \\sim F1B-C28
 with sigma of 0.02
 F2A-C28 \\sim F2B-C28
 with sigma of 0.02
 F12B-C47 \\sim F12C-C47
 with sigma of 0.04
 F3A-C28 \\sim F3B-C28
 with sigma of 0.02
 F1A-C28 \\sim F2C-C28
 with sigma of 0.02
 F2A-C28 \\sim F3C-C28
 with sigma of 0.02
 F3A-C28 \\sim F1C-C28
 with sigma of 0.02
3. Uiso/Uaniso restraints and constraints
Uanis(F11C) \\sim Ueq, Uanis(F11B) \\sim Ueq, Uanis(F12A) \\sim Ueq: with sigma
of 0.005 and sigma for terminal atoms of 0.01
4. Rigid body (RIGU) restrains
 F10B, F11B, F12B, C47, C50B
 with sigma for 1-2 distances of 0.001 and sigma for 1-3 distances of 0.002
 F10A, F11A, F12A, C47, C50A
 with sigma for 1-2 distances of 0.001 and sigma for 1-3 distances of 0.002
 F10C, C50C, F11C, F12C, C47
 with sigma for 1-2 distances of 0.001 and sigma for 1-3 distances of 0.002
 F10B, F11B, F12B, C50B, C47
 with sigma for 1-2 distances of 0.001 and sigma for 1-3 distances of 0.002
 F1A, F2A, F3A, C28
 with sigma for 1-2 distances of 0.001 and sigma for 1-3 distances of 0.002
 F1C, F2C, F3C, C28
 with sigma for 1-2 distances of 0.001 and sigma for 1-3 distances of 0.002
5. Others
 1*[Sof(F1A)+Sof(F2A)+Sof(F3A)]+1*[Sof(F1B)+Sof(F2B)+Sof(F3B)]+1*[Sof(F1C)+
 Sof(F2C)+Sof(F3C)]=1 with esd of 0.0001
 1*[Sof(F10A)+Sof(F11A)+Sof(F12A)+Sof(C50A)]+1*[Sof(F10B)+Sof(F11B)+Sof(F12B)+
 Sof(C50B)]+1*[Sof(F10C)+Sof(C50C)+Sof(F11C)+Sof(F12C)]=1 with esd of 0.0001
 Sof(F7B)=Sof(F8B)=Sof(F9B)=Sof(C71B)=1-FVAR(1)
 Sof(F7A)=Sof(F8A)=Sof(F9A)=Sof(C71A)=FVAR(1)
 Sof(F10A)=Sof(F11A)=Sof(F12A)=Sof(C50A)=FVAR(2)
 Sof(F1A)=Sof(F2A)=Sof(F3A)=FVAR(3)
 Sof(F1B)=Sof(F2B)=Sof(F3B)=FVAR(4)
 Sof(F1C)=Sof(F2C)=Sof(F3C)=FVAR(5)
 Sof(F10B)=Sof(F11B)=Sof(F12B)=Sof(C50B)=FVAR(6)
 Sof(F10C)=Sof(C50C)=Sof(F11C)=Sof(F12C)=FVAR(7)
6.a Aromatic/amide H refined with riding coordinates:
 C3(H3), C4(H4), C5(H5), C6(H6), C8(H8), C11(H11), C12(H12), C14(H14),
 C15(H15), C23(H23), C24(H24), C26(H26), C27(H27), C29(H29), C33(H33), C34(H34),
  C35(H35), C36(H36), C42(H42), C45(H45), C46(H46), C48(H48), C49(H49),
 C57(H57), C61(H61), C62(H62), C63(H63), C64(H64), C66(H66), C67(H67), C69(H69),
  C70(H70), C73(H73), C74(H74), C75(H75), C76(H76)
;
_olex2_submission_special_instructions 'No special instructions were received'
_shelx_shelxl_version_number 2018/3
_shelx_space_group_comment
;
The symmetry employed for this shelxl refinement is uniquely defined
by the following loop, which should always be used as a source of
symmetry information in preference to the above space-group names.
They are only intended as comments.
;
_shelx_estimated_absorpt_t_min 0.836
_shelx_estimated_absorpt_t_max 0.972
_diffrn_measurement_ambient_temperature_device_make 'Oxford Cryostream 800'

loop_
_space_group_symop_operation_xyz
'x, y, z'
'-x, -y, -z'

loop_
_atom_site_label
_atom_site_type_symbol
_atom_site_fract_x
_atom_site_fract_y
_atom_site_fract_z
_atom_site_U_iso_or_equiv
_atom_site_adp_type
_atom_site_occupancy
_atom_site_site_symmetry_order
_atom_site_calc_flag
_atom_site_refinement_flags_posn
_atom_site_refinement_flags_adp
_atom_site_refinement_flags_occupancy
_atom_site_disorder_assembly
_atom_site_disorder_group
S1 S -0.06607(2) -0.31623(2) 0.91791(2) 0.01918(5) Uani 1 1 d . . . . .
S2 S -0.06183(2) -0.29253(2) 0.73649(2) 0.02345(5) Uani 1 1 d . . . . .
S3 S 0.04983(2) -0.14869(2) 0.55236(2) 0.02609(6) Uani 1 1 d . . . . .
F1A F 0.5056(4) -0.1967(5) 0.9008(5) 0.0523(12) Uani 0.611(3) 1 d D . P A 1
F1B F 0.4935(8) -0.2229(10) 0.9083(11) 0.064(3) Uani 0.340(3) 1 d D . P A 2
F1C F 0.4949(19) -0.137(2) 0.8982(17) 0.055(6) Uani 0.049(2) 1 d D . P A 3
F2A F 0.3623(3) -0.2820(3) 0.9661(3) 0.0556(12) Uani 0.611(3) 1 d D . P A 1
F2B F 0.3292(6) -0.2562(5) 0.9755(5) 0.0536(19) Uani 0.340(3) 1 d D . P A 2
F2C F 0.436(3) -0.2798(15) 0.9268(18) 0.056(5) Uani 0.049(2) 1 d D . P A 3
F3A F 0.3761(5) -0.1282(4) 0.9583(4) 0.0497(11) Uani 0.611(3) 1 d D . P A 1
F3B F 0.4012(10) -0.1121(8) 0.9435(7) 0.061(3) Uani 0.340(3) 1 d D . P A 2
F3C F 0.329(2) -0.177(2) 0.9767(10) 0.050(5) Uani 0.049(2) 1 d D . P A 3
F4 F 0.20348(7) 0.33009(6) 0.49265(5) 0.03392(17) Uani 1 1 d . . . . .
F5 F 0.03678(8) 0.31559(7) 0.50946(6) 0.0457(2) Uani 1 1 d . . . . .
F6 F 0.09423(6) 0.40045(5) 0.56640(5) 0.03237(16) Uani 1 1 d . . . . .
C1 C 0.00833(7) -0.22218(7) 0.92148(6) 0.01647(16) Uani 1 1 d . . . . .
C2 C 0.01866(8) -0.21831(8) 0.99656(6) 0.01769(17) Uani 1 1 d . . . . .
C3 C -0.02182(9) -0.29588(8) 1.07640(7) 0.02234(19) Uani 1 1 d . . . . .
H3 H -0.059285 -0.353939 1.081803 0.027 Uiso 1 1 calc R U . . .
C4 C -0.00709(9) -0.28746(9) 1.14616(7) 0.0258(2) Uani 1 1 d . . . . .
H4 H -0.034182 -0.339875 1.199401 0.031 Uiso 1 1 calc R U . . .
C5 C 0.04788(10) -0.20162(9) 1.13895(7) 0.0259(2) Uani 1 1 d . . . . .
H5 H 0.058478 -0.196742 1.187243 0.031 Uiso 1 1 calc R U . . .
C6 C 0.08633(9) -0.12478(9) 1.06232(7) 0.0236(2) Uani 1 1 d . . . . .
H6 H 0.122630 -0.066823 1.058304 0.028 Uiso 1 1 calc R U . . .
C7 C 0.07255(8) -0.13081(8) 0.98908(6) 0.01857(17) Uani 1 1 d . . . . .
C8 C 0.10286(8) -0.04775(8) 0.91046(6) 0.01825(17) Uani 1 1 d . . . . .
H8 H 0.132449 0.013097 0.907521 0.022 Uiso 1 1 calc R U . . .
C9 C 0.09093(7) -0.05228(7) 0.83860(6) 0.01528(16) Uani 1 1 d . . . . .
C10 C 0.09719(7) 0.04247(7) 0.76384(6) 0.01509(15) Uani 1 1 d . . . . .
C11 C 0.02500(8) 0.05555(7) 0.71765(6) 0.01646(16) Uani 1 1 d . . . . .
H11 H -0.026665 0.002880 0.734071 0.020 Uiso 1 1 calc R U . . .
C12 C 0.02737(8) 0.14407(8) 0.64821(6) 0.01852(17) Uani 1 1 d . . . . .
H12 H -0.021683 0.151355 0.617127 0.022 Uiso 1 1 calc R U . . .
C13 C 0.10181(8) 0.22166(8) 0.62463(6) 0.01978(18) Uani 1 1 d . . . . .
C14 C 0.17106(8) 0.21257(8) 0.67217(7) 0.02098(18) Uani 1 1 d . . . . .
H14 H 0.220100 0.266978 0.657215 0.025 Uiso 1 1 calc R U . . .
C15 C 0.16827(8) 0.12404(8) 0.74131(6) 0.01841(17) Uani 1 1 d . . . . .
H15 H 0.215104 0.118531 0.773853 0.022 Uiso 1 1 calc R U . . .
C16 C 0.10831(9) 0.31641(9) 0.54856(7) 0.0262(2) Uani 1 1 d . . . . .
C17 C 0.05374(7) -0.14766(7) 0.84294(6) 0.01481(15) Uani 1 1 d . . . . .
C18 C 0.04246(7) -0.17801(7) 0.77766(6) 0.01537(16) Uani 1 1 d . . . . .
C19 C 0.08106(8) -0.14498(7) 0.68806(6) 0.01633(16) Uani 1 1 d . . . . .
C20 C 0.16241(8) -0.07675(7) 0.61968(6) 0.01652(16) Uani 1 1 d . . . . .
C21 C 0.25697(8) -0.03227(7) 0.61930(6) 0.01678(16) Uani 1 1 d . . . . .
C22 C 0.29840(7) -0.07117(7) 0.69314(6) 0.01619(16) Uani 1 1 d . . . . .
C23 C 0.28617(8) -0.17523(7) 0.74362(6) 0.01749(17) Uani 1 1 d . . . . .
H23 H 0.253390 -0.220382 0.728970 0.021 Uiso 1 1 calc R U . . .
C24 C 0.32105(8) -0.21352(8) 0.81458(7) 0.02075(18) Uani 1 1 d . . . . .
H24 H 0.312087 -0.284280 0.848354 0.025 Uiso 1 1 calc R U . . .
C25 C 0.36917(9) -0.14765(8) 0.83586(7) 0.02249(19) Uani 1 1 d . . . . .
C26 C 0.38863(9) -0.04512(8) 0.78364(7) 0.0231(2) Uani 1 1 d . . . . .
H26 H 0.425112 -0.001094 0.796870 0.028 Uiso 1 1 calc R U . . .
C27 C 0.35460(8) -0.00762(8) 0.71238(6) 0.01948(18) Uani 1 1 d . . . . .
H27 H 0.369475 0.061939 0.676098 0.023 Uiso 1 1 calc R U . . .
C28 C 0.40134(11) -0.18693(10) 0.91457(8) 0.0323(3) Uani 1 1 d D . . . .
C29 C 0.31790(9) 0.03563(9) 0.54478(7) 0.02294(19) Uani 1 1 d . . . . .
H29 H 0.377927 0.068495 0.544748 0.028 Uiso 1 1 calc R U . . .
C30 C 0.29421(10) 0.05837(9) 0.46780(7) 0.0263(2) Uani 1 1 d . . . . .
C31 C 0.20971(9) 0.00473(9) 0.46557(6) 0.0242(2) Uani 1 1 d . . . . .
C32 C 0.14746(9) -0.06513(9) 0.54304(6) 0.02087(18) Uani 1 1 d . . . . .
C33 C 0.19067(12) 0.02279(11) 0.38808(7) 0.0333(3) Uani 1 1 d . . . . .
H33 H 0.134104 -0.012974 0.386148 0.040 Uiso 1 1 calc R U . . .
C34 C 0.25371(14) 0.09183(13) 0.31572(8) 0.0437(4) Uani 1 1 d . . . . .
H34 H 0.239966 0.104072 0.264043 0.052 Uiso 1 1 calc R U . . .
C35 C 0.33769(15) 0.14411(14) 0.31742(8) 0.0477(4) Uani 1 1 d . . . . .
H35 H 0.381044 0.191165 0.266799 0.057 Uiso 1 1 calc R U . . .
C36 C 0.35847(13) 0.12828(12) 0.39163(8) 0.0394(3) Uani 1 1 d . . . . .
H36 H 0.416053 0.164283 0.391909 0.047 Uiso 1 1 calc R U . . .
C37 C 0.02396(8) -0.19485(8) 0.65927(7) 0.02074(18) Uani 1 1 d . . . . .
C38 C -0.02753(8) -0.26151(8) 0.81045(6) 0.01799(17) Uani 1 1 d . . . . .
S4 S 0.84114(2) 0.43588(2) 0.14742(2) 0.01822(5) Uani 1 1 d . . . . .
S5 S 0.81411(2) 0.43265(2) 0.32564(2) 0.02017(5) Uani 1 1 d . . . . .
S6 S 0.67081(2) 0.52673(2) 0.44649(2) 0.01848(5) Uani 1 1 d . . . . .
F7A F 0.8167(3) 0.9491(3) -0.1156(3) 0.0396(8) Uani 0.584(3) 1 d D . P B 1
F7B F 0.8110(4) 0.9336(5) -0.1219(4) 0.0613(18) Uani 0.416(3) 1 d D . P B 2
F8A F 0.71940(13) 0.83966(12) -0.11721(8) 0.0385(4) Uani 0.584(3) 1 d D . P B 1
F8B F 0.6530(3) 0.9313(4) -0.13043(17) 0.0784(16) Uani 0.416(3) 1 d D . P B 2
F9A F 0.65995(16) 0.98559(16) -0.12475(10) 0.0490(7) Uani 0.584(3) 1 d D . P B 1
F9B F 0.7082(2) 1.05038(16) -0.10676(13) 0.0467(7) Uani 0.416(3) 1 d D . P B 2
F10A F 0.1390(6) 0.7007(5) 0.3173(6) 0.0489(19) Uani 0.491(3) 1 d D . P C 1
F10B F 0.1018(6) 0.6248(14) 0.3105(6) 0.073(3) Uani 0.165(3) 1 d D . P C 2
F11A F 0.0974(2) 0.5559(5) 0.3180(3) 0.0669(12) Uani 0.491(3) 1 d D . P C 1
F11B F 0.162(2) 0.570(2) 0.4176(10) 0.057(5) Uani 0.165(3) 1 d D U P C 2
F12A F 0.1565(5) 0.5605(6) 0.4141(3) 0.0455(12) Uani 0.491(3) 1 d D U P C 1
F12B F 0.1831(10) 0.7270(7) 0.3356(8) 0.088(4) Uani 0.165(3) 1 d D . P C 2
C39 C 0.74470(7) 0.49916(7) 0.10030(6) 0.01600(16) Uani 1 1 d . . . . .
C40 C 0.74140(8) 0.50419(7) 0.02080(6) 0.01695(16) Uani 1 1 d . . . . .
C41 C 0.65656(8) 0.55502(7) -0.00848(6) 0.01753(17) Uani 1 1 d . . . . .
C42 C 0.57400(8) 0.58583(7) 0.04580(6) 0.01699(16) Uani 1 1 d . . . . .
H42 H 0.514292 0.613662 0.027356 0.020 Uiso 1 1 calc R U . . .
C43 C 0.57621(7) 0.57737(7) 0.12400(6) 0.01483(15) Uani 1 1 d . . . . .
C44 C 0.47605(7) 0.58950(7) 0.18126(6) 0.01510(15) Uani 1 1 d . . . . .
C45 C 0.44446(8) 0.52299(8) 0.26487(6) 0.01818(17) Uani 1 1 d . . . . .
H45 H 0.490874 0.473354 0.287023 0.022 Uiso 1 1 calc R U . . .
C46 C 0.34606(9) 0.52853(9) 0.31600(7) 0.0234(2) Uani 1 1 d . . . . .
H46 H 0.325381 0.482656 0.372618 0.028 Uiso 1 1 calc R U . . .
C47 C 0.27803(9) 0.60133(9) 0.28411(7) 0.0249(2) Uani 1 1 d D . . . .
C48 C 0.30728(8) 0.66741(8) 0.20083(7) 0.02160(19) Uani 1 1 d . . . . .
H48 H 0.260448 0.716657 0.178857 0.026 Uiso 1 1 calc R U . . .
C49 C 0.40522(8) 0.66085(7) 0.15019(6) 0.01724(16) Uani 1 1 d . . . . .
H49 H 0.424741 0.705660 0.093223 0.021 Uiso 1 1 calc R U . . .
C50A C 0.1671(5) 0.6043(7) 0.3332(3) 0.0304(8) Uani 0.491(3) 1 d D . P C 1
C50B C 0.1846(8) 0.6328(9) 0.3382(8) 0.042(2) Uani 0.165(3) 1 d D . P C 2
C51 C 0.67002(7) 0.54178(7) 0.14938(6) 0.01450(15) Uani 1 1 d . . . . .
C52 C 0.70001(7) 0.53198(7) 0.22334(6) 0.01491(15) Uani 1 1 d . . . . .
C53 C 0.66761(7) 0.56485(7) 0.29308(6) 0.01503(15) Uani 1 1 d . . . . .
C54 C 0.71652(8) 0.50912(8) 0.35405(6) 0.01777(17) Uani 1 1 d . . . . .
C55 C 0.60185(7) 0.63932(7) 0.31814(6) 0.01461(15) Uani 1 1 d . . . . .
C56 C 0.55999(7) 0.73123(7) 0.26995(6) 0.01469(15) Uani 1 1 d . . . . .
C57 C 0.49298(8) 0.78398(7) 0.31199(6) 0.01730(17) Uani 1 1 d . . . . .
H57 H 0.460159 0.841061 0.281106 0.021 Uiso 1 1 calc R U . . .
C58 C 0.47070(8) 0.75690(8) 0.39951(6) 0.01836(17) Uani 1 1 d . . . . .
C59 C 0.52439(8) 0.67665(8) 0.44570(6) 0.01727(17) Uani 1 1 d . . . . .
C60 C 0.59048(7) 0.62047(7) 0.40215(6) 0.01592(16) Uani 1 1 d . . . . .
C61 C 0.50923(9) 0.65500(9) 0.53143(7) 0.02217(19) Uani 1 1 d . . . . .
H61 H 0.546026 0.601973 0.562466 0.027 Uiso 1 1 calc R U . . .
C62 C 0.44145(10) 0.71043(9) 0.56991(7) 0.0260(2) Uani 1 1 d . . . . .
H62 H 0.431047 0.694957 0.627621 0.031 Uiso 1 1 calc R U . . .
C63 C 0.38733(10) 0.78992(10) 0.52453(7) 0.0284(2) Uani 1 1 d . . . . .
H63 H 0.340573 0.827708 0.551766 0.034 Uiso 1 1 calc R U . . .
C64 C 0.40180(9) 0.81318(9) 0.44092(7) 0.0252(2) Uani 1 1 d . . . . .
H64 H 0.365375 0.867363 0.410661 0.030 Uiso 1 1 calc R U . . .
C65 C 0.59948(7) 0.77978(7) 0.17776(6) 0.01462(15) Uani 1 1 d . . . . .
C66 C 0.53409(8) 0.83794(7) 0.12995(6) 0.01737(17) Uani 1 1 d . . . . .
H66 H 0.462998 0.844747 0.156741 0.021 Uiso 1 1 calc R U . . .
C67 C 0.57177(8) 0.88571(8) 0.04404(6) 0.02071(18) Uani 1 1 d . . . . .
H67 H 0.526004 0.922859 0.012100 0.025 Uiso 1 1 calc R U . . .
C68 C 0.67664(9) 0.87911(9) 0.00479(6) 0.0229(2) Uani 1 1 d D . . . .
C69 C 0.74391(8) 0.82560(9) 0.05129(7) 0.02116(19) Uani 1 1 d . . . . .
H69 H 0.816063 0.822996 0.024550 0.025 Uiso 1 1 calc R U . . .
C70 C 0.70533(8) 0.77585(7) 0.13711(6) 0.01699(16) Uani 1 1 d . . . . .
H70 H 0.751439 0.738621 0.168678 0.020 Uiso 1 1 calc R U . . .
C71A C 0.7182(2) 0.9135(2) -0.08741(18) 0.0233(5) Uani 0.584(3) 1 d D . P B 1
C71B C 0.7110(4) 0.9502(4) -0.0885(3) 0.0278(8) Uani 0.416(3) 1 d D . P B 2
C72 C 0.78396(8) 0.46868(7) 0.23178(6) 0.01762(17) Uani 1 1 d . . . . .
C73 C 0.65267(9) 0.56776(8) -0.08928(7) 0.02155(19) Uani 1 1 d . . . . .
H73 H 0.596411 0.602282 -0.109673 0.026 Uiso 1 1 calc R U . . .
C74 C 0.72967(9) 0.53059(9) -0.13851(7) 0.0239(2) Uani 1 1 d . . . . .
H74 H 0.727160 0.540834 -0.193082 0.029 Uiso 1 1 calc R U . . .
C75 C 0.81213(9) 0.47743(9) -0.10821(7) 0.0240(2) Uani 1 1 d . . . . .
H75 H 0.864102 0.450614 -0.142074 0.029 Uiso 1 1 calc R U . . .
C76 C 0.81824(8) 0.46388(8) -0.03001(7) 0.02094(18) Uani 1 1 d . . . . .
H76 H 0.873994 0.427489 -0.010038 0.025 Uiso 1 1 calc R U . . .
F10C F 0.1090(3) 0.5215(3) 0.3594(4) 0.0645(13) Uani 0.344(3) 1 d D . P C 3
C50C C 0.1727(7) 0.5984(9) 0.3457(5) 0.0336(11) Uani 0.344(3) 1 d D . P C 3
F11C F 0.1807(6) 0.5949(6) 0.4188(4) 0.0573(17) Uani 0.344(3) 1 d D U P C 3
F12C F 0.1196(9) 0.6821(6) 0.3150(8) 0.0400(18) Uani 0.344(3) 1 d D . P C 3

loop_
_atom_site_aniso_label
_atom_site_aniso_U_11
_atom_site_aniso_U_22
_atom_site_aniso_U_33
_atom_site_aniso_U_23
_atom_site_aniso_U_13
_atom_site_aniso_U_12
S1 0.01763(10) 0.01613(10) 0.02067(11) -0.00651(9) -0.00049(8) -0.00266(8)
S2 0.02311(12) 0.02443(12) 0.02766(13) -0.01340(10) -0.00824(10) -0.00419(9)
S3 0.03007(13) 0.03441(14) 0.02178(12) -0.01568(11) -0.01216(10) 0.00135(11)
F1A 0.0369(9) 0.069(4) 0.049(2) -0.006(3) -0.0321(10) 0.0031(14)
F1B 0.065(5) 0.055(6) 0.062(4) 0.006(4) -0.044(4) 0.016(4)
F1C 0.052(5) 0.056(9) 0.047(10) 0.012(10) -0.039(7) -0.026(6)
F2A 0.079(3) 0.0381(12) 0.0423(18) 0.0169(11) -0.044(2) -0.0298(14)
F2B 0.059(3) 0.063(4) 0.0256(16) 0.012(2) -0.025(2) -0.029(3)
F2C 0.078(12) 0.035(3) 0.051(12) -0.007(6) -0.030(11) 0.007(5)
F3A 0.070(2) 0.056(3) 0.0317(16) -0.0162(19) -0.0303(15) 0.010(2)
F3B 0.117(9) 0.042(2) 0.046(5) -0.013(3) -0.056(5) -0.009(3)
F3C 0.060(8) 0.052(12) 0.029(4) 0.000(6) -0.019(5) 0.011(8)
F4 0.0389(4) 0.0295(4) 0.0210(3) -0.0029(3) 0.0022(3) -0.0041(3)
F5 0.0528(5) 0.0369(4) 0.0384(4) 0.0100(4) -0.0296(4) -0.0150(4)
F6 0.0304(4) 0.0191(3) 0.0361(4) -0.0017(3) -0.0043(3) 0.0020(3)
C1 0.0159(4) 0.0149(4) 0.0172(4) -0.0064(3) -0.0019(3) 0.0010(3)
C2 0.0170(4) 0.0182(4) 0.0152(4) -0.0059(3) -0.0018(3) 0.0037(3)
C3 0.0229(5) 0.0211(4) 0.0170(4) -0.0046(4) -0.0009(4) 0.0040(4)
C4 0.0288(5) 0.0271(5) 0.0150(4) -0.0049(4) -0.0026(4) 0.0103(4)
C5 0.0319(6) 0.0310(5) 0.0168(4) -0.0113(4) -0.0087(4) 0.0128(4)
C6 0.0297(5) 0.0261(5) 0.0191(4) -0.0118(4) -0.0096(4) 0.0071(4)
C7 0.0206(4) 0.0199(4) 0.0162(4) -0.0085(3) -0.0052(3) 0.0046(3)
C8 0.0216(4) 0.0178(4) 0.0172(4) -0.0082(3) -0.0061(3) 0.0013(3)
C9 0.0159(4) 0.0149(4) 0.0151(4) -0.0065(3) -0.0032(3) 0.0005(3)
C10 0.0169(4) 0.0145(4) 0.0142(4) -0.0066(3) -0.0031(3) 0.0007(3)
C11 0.0164(4) 0.0158(4) 0.0174(4) -0.0072(3) -0.0036(3) 0.0002(3)
C12 0.0190(4) 0.0184(4) 0.0178(4) -0.0062(3) -0.0053(3) 0.0004(3)
C13 0.0211(4) 0.0169(4) 0.0177(4) -0.0030(3) -0.0044(3) -0.0013(3)
C14 0.0219(4) 0.0177(4) 0.0215(4) -0.0053(4) -0.0052(4) -0.0041(3)
C15 0.0203(4) 0.0168(4) 0.0194(4) -0.0075(3) -0.0061(3) -0.0007(3)
C16 0.0270(5) 0.0224(5) 0.0232(5) -0.0009(4) -0.0078(4) -0.0040(4)
C17 0.0142(4) 0.0148(4) 0.0153(4) -0.0064(3) -0.0030(3) 0.0010(3)
C18 0.0150(4) 0.0155(4) 0.0167(4) -0.0074(3) -0.0042(3) 0.0007(3)
C19 0.0174(4) 0.0179(4) 0.0164(4) -0.0088(3) -0.0058(3) 0.0020(3)
C20 0.0183(4) 0.0184(4) 0.0145(4) -0.0080(3) -0.0048(3) 0.0027(3)
C21 0.0181(4) 0.0171(4) 0.0142(4) -0.0062(3) -0.0030(3) 0.0013(3)
C22 0.0144(4) 0.0177(4) 0.0150(4) -0.0057(3) -0.0025(3) 0.0002(3)
C23 0.0174(4) 0.0167(4) 0.0188(4) -0.0067(3) -0.0054(3) 0.0000(3)
C24 0.0202(4) 0.0180(4) 0.0219(5) -0.0029(4) -0.0086(4) -0.0017(3)
C25 0.0219(5) 0.0226(5) 0.0224(5) -0.0035(4) -0.0115(4) -0.0033(4)
C26 0.0225(5) 0.0222(5) 0.0252(5) -0.0060(4) -0.0102(4) -0.0059(4)
C27 0.0187(4) 0.0177(4) 0.0199(4) -0.0043(3) -0.0052(3) -0.0029(3)
C28 0.0373(6) 0.0292(6) 0.0302(6) -0.0013(4) -0.0210(5) -0.0083(5)
C29 0.0245(5) 0.0237(5) 0.0162(4) -0.0049(4) -0.0021(4) -0.0015(4)
C30 0.0304(5) 0.0280(5) 0.0146(4) -0.0049(4) -0.0022(4) 0.0022(4)
C31 0.0298(5) 0.0285(5) 0.0141(4) -0.0088(4) -0.0060(4) 0.0078(4)
C32 0.0231(5) 0.0264(5) 0.0167(4) -0.0114(4) -0.0075(4) 0.0052(4)
C33 0.0435(7) 0.0420(7) 0.0175(5) -0.0138(5) -0.0117(5) 0.0105(6)
C34 0.0580(9) 0.0534(9) 0.0159(5) -0.0105(6) -0.0102(6) 0.0115(7)
C35 0.0579(10) 0.0534(9) 0.0145(5) -0.0006(5) -0.0008(6) 0.0001(7)
C36 0.0439(8) 0.0428(7) 0.0179(5) -0.0015(5) -0.0005(5) -0.0059(6)
C37 0.0217(4) 0.0241(5) 0.0212(4) -0.0122(4) -0.0080(4) 0.0005(4)
C38 0.0166(4) 0.0178(4) 0.0209(4) -0.0089(3) -0.0045(3) -0.0006(3)
S4 0.01768(10) 0.01585(10) 0.02222(11) -0.00944(9) -0.00494(8) 0.00482(8)
S5 0.02018(11) 0.02021(11) 0.02188(11) -0.00824(9) -0.00974(9) 0.00797(9)
S6 0.02046(11) 0.01996(11) 0.01627(10) -0.00651(8) -0.00799(8) 0.00311(8)
F7A 0.0322(12) 0.0567(15) 0.0190(9) -0.0075(9) 0.0046(8) -0.0209(11)
F7B 0.047(3) 0.064(3) 0.029(2) 0.0103(18) 0.0116(17) 0.030(2)
F8A 0.0573(10) 0.0433(8) 0.0176(6) -0.0146(6) -0.0094(6) -0.0009(7)
F8B 0.070(2) 0.141(4) 0.0213(11) -0.0234(18) -0.0047(11) -0.058(3)
F9A 0.0501(11) 0.0537(12) 0.0179(7) 0.0073(7) -0.0064(7) 0.0270(10)
F9B 0.0676(16) 0.0299(11) 0.0259(10) 0.0050(8) -0.0103(10) 0.0050(10)
F10A 0.038(4) 0.045(2) 0.0348(16) -0.0002(18) 0.008(2) 0.025(2)
F10B 0.024(3) 0.120(10) 0.053(4) -0.017(7) -0.001(3) 0.018(5)
F11A 0.0190(9) 0.114(4) 0.073(2) -0.051(3) 0.0035(12) -0.0058(17)
F11B 0.055(8) 0.068(7) 0.024(3) -0.003(4) 0.003(3) 0.011(6)
F12A 0.0314(16) 0.057(2) 0.0170(11) 0.0067(12) 0.0064(9) 0.0248(16)
F12B 0.066(6) 0.060(4) 0.102(8) -0.035(4) 0.031(5) 0.018(4)
C39 0.0163(4) 0.0132(4) 0.0184(4) -0.0070(3) -0.0034(3) 0.0012(3)
C40 0.0185(4) 0.0141(4) 0.0174(4) -0.0072(3) -0.0015(3) -0.0018(3)
C41 0.0194(4) 0.0164(4) 0.0158(4) -0.0066(3) -0.0019(3) -0.0024(3)
C42 0.0178(4) 0.0176(4) 0.0149(4) -0.0057(3) -0.0038(3) -0.0002(3)
C43 0.0155(4) 0.0136(4) 0.0142(4) -0.0047(3) -0.0030(3) 0.0000(3)
C44 0.0150(4) 0.0157(4) 0.0147(4) -0.0060(3) -0.0039(3) 0.0005(3)
C45 0.0167(4) 0.0193(4) 0.0158(4) -0.0041(3) -0.0044(3) 0.0024(3)
C46 0.0200(4) 0.0275(5) 0.0158(4) -0.0032(4) -0.0022(3) 0.0040(4)
C47 0.0196(4) 0.0295(5) 0.0193(4) -0.0061(4) -0.0018(3) 0.0072(4)
C48 0.0198(4) 0.0221(5) 0.0201(4) -0.0056(4) -0.0058(4) 0.0061(4)
C49 0.0182(4) 0.0171(4) 0.0155(4) -0.0048(3) -0.0054(3) 0.0019(3)
C50A 0.0235(13) 0.0398(19) 0.0172(14) -0.0033(14) -0.0021(10) 0.0117(12)
C50B 0.032(3) 0.049(4) 0.025(3) -0.003(3) 0.004(2) 0.023(3)
C51 0.0152(4) 0.0124(4) 0.0154(4) -0.0052(3) -0.0034(3) 0.0003(3)
C52 0.0154(4) 0.0130(4) 0.0162(4) -0.0057(3) -0.0043(3) 0.0021(3)
C53 0.0149(4) 0.0144(4) 0.0158(4) -0.0056(3) -0.0049(3) 0.0023(3)
C54 0.0177(4) 0.0183(4) 0.0186(4) -0.0074(3) -0.0073(3) 0.0042(3)
C55 0.0141(4) 0.0148(4) 0.0152(4) -0.0062(3) -0.0038(3) 0.0009(3)
C56 0.0140(4) 0.0138(4) 0.0153(4) -0.0053(3) -0.0029(3) 0.0007(3)
C57 0.0181(4) 0.0149(4) 0.0167(4) -0.0056(3) -0.0023(3) 0.0020(3)
C58 0.0187(4) 0.0179(4) 0.0171(4) -0.0078(3) -0.0012(3) 0.0007(3)
C59 0.0172(4) 0.0184(4) 0.0161(4) -0.0077(3) -0.0024(3) -0.0010(3)
C60 0.0162(4) 0.0161(4) 0.0155(4) -0.0059(3) -0.0048(3) 0.0006(3)
C61 0.0244(5) 0.0257(5) 0.0171(4) -0.0095(4) -0.0050(4) 0.0018(4)
C62 0.0300(5) 0.0305(5) 0.0179(4) -0.0125(4) -0.0025(4) 0.0014(4)
C63 0.0318(6) 0.0303(6) 0.0222(5) -0.0147(4) -0.0007(4) 0.0068(4)
C64 0.0277(5) 0.0241(5) 0.0212(5) -0.0107(4) -0.0013(4) 0.0070(4)
C65 0.0155(4) 0.0130(4) 0.0153(4) -0.0061(3) -0.0033(3) 0.0010(3)
C66 0.0162(4) 0.0166(4) 0.0184(4) -0.0067(3) -0.0037(3) 0.0019(3)
C67 0.0210(4) 0.0223(4) 0.0176(4) -0.0052(4) -0.0067(3) 0.0002(4)
C68 0.0216(5) 0.0308(5) 0.0143(4) -0.0074(4) -0.0024(3) -0.0037(4)
C69 0.0168(4) 0.0280(5) 0.0185(4) -0.0113(4) -0.0009(3) -0.0006(4)
C70 0.0157(4) 0.0177(4) 0.0182(4) -0.0083(3) -0.0039(3) 0.0018(3)
C71A 0.0241(10) 0.0287(14) 0.0139(8) -0.0053(11) -0.0048(7) 0.0029(11)
C71B 0.0275(17) 0.034(2) 0.0194(14) -0.0098(18) -0.0026(11) -0.0025(18)
C72 0.0180(4) 0.0162(4) 0.0197(4) -0.0077(3) -0.0063(3) 0.0042(3)
C73 0.0240(5) 0.0230(5) 0.0173(4) -0.0082(4) -0.0037(4) -0.0021(4)
C74 0.0288(5) 0.0253(5) 0.0185(4) -0.0114(4) -0.0024(4) -0.0034(4)
C75 0.0270(5) 0.0227(5) 0.0228(5) -0.0136(4) -0.0002(4) -0.0015(4)
C76 0.0219(4) 0.0181(4) 0.0234(5) -0.0115(4) -0.0018(4) 0.0003(3)
F10C 0.0233(15) 0.055(2) 0.084(3) -0.011(2) 0.0130(18) -0.0045(13)
C50C 0.0226(18) 0.035(2) 0.024(2) 0.002(2) 0.0025(14) 0.0128(14)
F11C 0.043(3) 0.088(4) 0.0247(14) -0.016(2) -0.0001(16) 0.031(3)
F12C 0.024(3) 0.041(3) 0.0263(19) 0.007(3) 0.0043(18) 0.017(2)

loop_
_atom_type_symbol
_atom_type_description
_atom_type_scat_dispersion_real
_atom_type_scat_dispersion_imag
_atom_type_scat_source
C C 0.0033 0.0016 'International Tables Vol C Tables 4.2.6.8 and 6.1.1.4'
H H 0.0000 0.0000 'International Tables Vol C Tables 4.2.6.8 and 6.1.1.4'
F F 0.0171 0.0103 'International Tables Vol C Tables 4.2.6.8 and 6.1.1.4'
S S 0.1246 0.1234 'International Tables Vol C Tables 4.2.6.8 and 6.1.1.4'

loop_
_geom_angle_atom_site_label_1
_geom_angle_atom_site_label_2
_geom_angle_atom_site_label_3
_geom_angle
_geom_angle_site_symmetry_1
_geom_angle_site_symmetry_3
_geom_angle_publ_flag
C38 S1 C1 89.75(5) . . ?
C38 S2 C37 88.78(5) . . ?
C37 S3 C32 89.89(5) . . ?
C2 C1 S1 123.94(7) . . ?
C17 C1 S1 113.18(7) . . ?
C17 C1 C2 122.82(9) . . ?
C3 C2 C1 123.71(10) . . ?
C7 C2 C1 116.70(9) . . ?
C7 C2 C3 119.59(10) . . ?
C2 C3 H3 119.8 . . ?
C4 C3 C2 120.32(11) . . ?
C4 C3 H3 119.8 . . ?
C3 C4 H4 119.8 . . ?
C3 C4 C5 120.34(10) . . ?
C5 C4 H4 119.8 . . ?
C4 C5 H5 119.9 . . ?
C6 C5 C4 120.29(10) . . ?
C6 C5 H5 119.9 . . ?
C5 C6 H6 119.5 . . ?
C5 C6 C7 120.93(11) . . ?
C7 C6 H6 119.5 . . ?
C2 C7 C6 118.52(10) . . ?
C2 C7 C8 119.61(9) . . ?
C6 C7 C8 121.62(10) . . ?
C7 C8 H8 118.7 . . ?
C9 C8 C7 122.56(9) . . ?
C9 C8 H8 118.7 . . ?
C8 C9 C10 120.40(8) . . ?
C8 C9 C17 117.90(9) . . ?
C17 C9 C10 120.75(8) . . ?
C11 C10 C9 119.78(8) . . ?
C11 C10 C15 118.04(9) . . ?
C15 C10 C9 121.97(9) . . ?
C10 C11 H11 119.3 . . ?
C12 C11 C10 121.32(9) . . ?
C12 C11 H11 119.3 . . ?
C11 C12 H12 120.2 . . ?
C13 C12 C11 119.54(9) . . ?
C13 C12 H12 120.2 . . ?
C12 C13 C14 120.17(9) . . ?
C12 C13 C16 120.64(10) . . ?
C14 C13 C16 119.19(9) . . ?
C13 C14 H14 120.0 . . ?
C15 C14 C13 119.91(9) . . ?
C15 C14 H14 120.0 . . ?
C10 C15 H15 119.6 . . ?
C14 C15 C10 120.86(9) . . ?
C14 C15 H15 119.6 . . ?
F4 C16 C13 111.43(10) . . ?
F5 C16 F4 107.16(10) . . ?
F5 C16 F6 106.61(10) . . ?
F5 C16 C13 112.96(9) . . ?
F6 C16 F4 106.13(9) . . ?
F6 C16 C13 112.14(10) . . ?
C1 C17 C9 118.35(8) . . ?
C1 C17 C18 110.72(8) . . ?
C9 C17 C18 130.44(9) . . ?
C19 C18 C17 138.40(9) . . ?
C38 C18 C17 110.73(9) . . ?
C38 C18 C19 110.85(8) . . ?
C18 C19 C20 139.07(9) . . ?
C37 C19 C18 110.10(9) . . ?
C37 C19 C20 110.83(9) . . ?
C21 C20 C19 130.78(9) . . ?
C32 C20 C19 110.54(9) . . ?
C32 C20 C21 118.21(9) . . ?
C20 C21 C22 121.12(9) . . ?
C29 C21 C20 118.47(9) . . ?
C29 C21 C22 119.55(9) . . ?
C23 C22 C21 119.74(9) . . ?
C23 C22 C27 118.18(9) . . ?
C27 C22 C21 122.01(9) . . ?
C22 C23 H23 119.4 . . ?
C24 C23 C22 121.16(9) . . ?
C24 C23 H23 119.4 . . ?
C23 C24 H24 120.3 . . ?
C23 C24 C25 119.43(10) . . ?
C25 C24 H24 120.3 . . ?
C24 C25 C26 120.40(10) . . ?
C24 C25 C28 119.86(10) . . ?
C26 C25 C28 119.73(10) . . ?
C25 C26 H26 120.1 . . ?
C27 C26 C25 119.74(10) . . ?
C27 C26 H26 120.1 . . ?
C22 C27 H27 119.6 . . ?
C26 C27 C22 120.74(9) . . ?
C26 C27 H27 119.6 . . ?
F1A C28 F2A 102.9(3) . . ?
F1A C28 C25 112.3(4) . . ?
F1B C28 F2B 110.5(7) . . ?
F1B C28 F3B 106.3(9) . . ?
F1B C28 C25 115.0(8) . . ?
F1C C28 C25 107.0(10) . . ?
F2A C28 C25 113.7(2) . . ?
F2B C28 F3B 103.6(6) . . ?
F2B C28 C25 110.3(4) . . ?
F2C C28 F1C 99(2) . . ?
F2C C28 C25 108.8(11) . . ?
F3A C28 F1A 105.9(5) . . ?
F3A C28 F2A 107.2(3) . . ?
F3A C28 C25 113.9(3) . . ?
F3B C28 C25 110.6(6) . . ?
F3C C28 F1C 113(2) . . ?
F3C C28 F2C 116.0(18) . . ?
F3C C28 C25 112.3(10) . . ?
C21 C29 H29 118.8 . . ?
C21 C29 C30 122.40(11) . . ?
C30 C29 H29 118.8 . . ?
C31 C30 C29 119.65(10) . . ?
C31 C30 C36 118.74(11) . . ?
C36 C30 C29 121.43(12) . . ?
C30 C31 C32 117.15(10) . . ?
C30 C31 C33 119.48(11) . . ?
C33 C31 C32 123.38(12) . . ?
C20 C32 S3 113.23(8) . . ?
C20 C32 C31 122.73(10) . . ?
C31 C32 S3 123.98(8) . . ?
C31 C33 H33 119.9 . . ?
C34 C33 C31 120.21(14) . . ?
C34 C33 H33 119.9 . . ?
C33 C34 H34 119.7 . . ?
C33 C34 C35 120.58(13) . . ?
C35 C34 H34 119.7 . . ?
C34 C35 H35 119.6 . . ?
C36 C35 C34 120.70(14) . . ?
C36 C35 H35 119.6 . . ?
C30 C36 H36 119.9 . . ?
C35 C36 C30 120.28(15) . . ?
C35 C36 H36 119.9 . . ?
S3 C37 S2 130.76(6) . . ?
C19 C37 S2 114.89(8) . . ?
C19 C37 S3 114.35(8) . . ?
S1 C38 S2 131.11(6) . . ?
C18 C38 S1 114.39(7) . . ?
C18 C38 S2 114.50(8) . . ?
C72 S4 C39 89.71(5) . . ?
C72 S5 C54 88.33(5) . . ?
C54 S6 C60 89.66(5) . . ?
C40 C39 S4 122.75(7) . . ?
C51 C39 S4 113.44(7) . . ?
C51 C39 C40 123.80(9) . . ?
C41 C40 C39 116.62(8) . . ?
C41 C40 C76 119.38(9) . . ?
C76 C40 C39 123.99(9) . . ?
C40 C41 C42 119.24(9) . . ?
C73 C41 C40 119.08(9) . . ?
C73 C41 C42 121.54(10) . . ?
C41 C42 H42 118.4 . . ?
C43 C42 C41 123.28(9) . . ?
C43 C42 H42 118.4 . . ?
C42 C43 C44 117.30(8) . . ?
C42 C43 C51 118.12(9) . . ?
C51 C43 C44 123.82(8) . . ?
C45 C44 C43 121.24(8) . . ?
C45 C44 C49 118.15(9) . . ?
C49 C44 C43 120.20(8) . . ?
C44 C45 H45 119.6 . . ?
C46 C45 C44 120.89(9) . . ?
C46 C45 H45 119.6 . . ?
C45 C46 H46 120.1 . . ?
C47 C46 C45 119.84(10) . . ?
C47 C46 H46 120.1 . . ?
C46 C47 C48 120.24(10) . . ?
C46 C47 C50A 122.4(3) . . ?
C46 C47 C50B 123.3(5) . . ?
C46 C47 C50C 114.7(3) . . ?
C48 C47 C50A 117.0(3) . . ?
C48 C47 C50B 114.6(5) . . ?
C48 C47 C50C 125.0(3) . . ?
C47 C48 H48 120.2 . . ?
C49 C48 C47 119.50(9) . . ?
C49 C48 H48 120.2 . . ?
C44 C49 H49 119.3 . . ?
C48 C49 C44 121.35(9) . . ?
C48 C49 H49 119.3 . . ?
F10A C50A C47 110.6(6) . . ?
F11A C50A F10A 107.9(5) . . ?
F11A C50A C47 113.6(5) . . ?
F12A C50A F10A 107.3(8) . . ?
F12A C50A F11A 106.1(7) . . ?
F12A C50A C47 111.1(5) . . ?
F10B C50B C47 105.5(8) . . ?
F11B C50B F10B 106.4(17) . . ?
F11B C50B C47 112.8(12) . . ?
F12B C50B F10B 104.2(11) . . ?
F12B C50B F11B 107.8(17) . . ?
F12B C50B C47 119.1(9) . . ?
C39 C51 C43 117.50(9) . . ?
C39 C51 C52 110.64(8) . . ?
C43 C51 C52 131.56(8) . . ?
C53 C52 C51 139.89(8) . . ?
C72 C52 C51 110.47(8) . . ?
C72 C52 C53 109.60(8) . . ?
C54 C53 C52 110.11(8) . . ?
C54 C53 C55 110.11(8) . . ?
C55 C53 C52 139.76(9) . . ?
S6 C54 S5 129.73(6) . . ?
C53 C54 S5 115.31(7) . . ?
C53 C54 S6 114.96(7) . . ?
C56 C55 C53 131.05(9) . . ?
C60 C55 C53 110.64(8) . . ?
C60 C55 C56 117.82(8) . . ?
C55 C56 C65 122.48(8) . . ?
C57 C56 C55 118.12(9) . . ?
C57 C56 C65 118.60(8) . . ?
C56 C57 H57 118.5 . . ?
C56 C57 C58 123.02(9) . . ?
C58 C57 H57 118.5 . . ?
C59 C58 C57 119.33(9) . . ?
C59 C58 C64 118.83(9) . . ?
C64 C58 C57 121.67(9) . . ?
C58 C59 C60 116.90(9) . . ?
C61 C59 C58 119.61(9) . . ?
C61 C59 C60 123.49(9) . . ?
C55 C60 S6 113.45(7) . . ?
C55 C60 C59 123.34(9) . . ?
C59 C60 S6 123.11(7) . . ?
C59 C61 H61 119.9 . . ?
C62 C61 C59 120.19(10) . . ?
C62 C61 H61 119.9 . . ?
C61 C62 H62 119.7 . . ?
C61 C62 C63 120.53(10) . . ?
C63 C62 H62 119.7 . . ?
C62 C63 H63 119.8 . . ?
C64 C63 C62 120.31(10) . . ?
C64 C63 H63 119.8 . . ?
C58 C64 H64 119.7 . . ?
C63 C64 C58 120.51(11) . . ?
C63 C64 H64 119.7 . . ?
C66 C65 C56 120.85(8) . . ?
C70 C65 C56 120.69(8) . . ?
C70 C65 C66 118.24(9) . . ?
C65 C66 H66 119.6 . . ?
C67 C66 C65 120.87(9) . . ?
C67 C66 H66 119.6 . . ?
C66 C67 H67 120.1 . . ?
C66 C67 C68 119.85(10) . . ?
C68 C67 H67 120.1 . . ?
C67 C68 C71A 122.56(15) . . ?
C67 C68 C71B 113.7(2) . . ?
C69 C68 C67 120.24(10) . . ?
C69 C68 C71A 116.51(15) . . ?
C69 C68 C71B 125.2(2) . . ?
C68 C69 H69 120.1 . . ?
C68 C69 C70 119.74(9) . . ?
C70 C69 H69 120.1 . . ?
C65 C70 H70 119.5 . . ?
C69 C70 C65 120.96(9) . . ?
C69 C70 H70 119.5 . . ?
F7A C71A F8A 103.9(3) . . ?
F7A C71A F9A 108.4(3) . . ?
F7A C71A C68 113.1(3) . . ?
F8A C71A C68 114.5(2) . . ?
F9A C71A F8A 106.0(2) . . ?
F9A C71A C68 110.3(2) . . ?
F7B C71B C68 109.1(4) . . ?
F8B C71B F7B 107.5(5) . . ?
F8B C71B F9B 105.6(4) . . ?
F8B C71B C68 111.2(4) . . ?
F9B C71B F7B 105.4(4) . . ?
F9B C71B C68 117.3(3) . . ?
S4 C72 S5 129.52(6) . . ?
C52 C72 S4 114.86(7) . . ?
C52 C72 S5 115.61(7) . . ?
C41 C73 H73 119.7 . . ?
C74 C73 C41 120.58(10) . . ?
C74 C73 H73 119.7 . . ?
C73 C74 H74 119.9 . . ?
C73 C74 C75 120.15(10) . . ?
C75 C74 H74 119.9 . . ?
C74 C75 H75 119.7 . . ?
C76 C75 C74 120.67(10) . . ?
C76 C75 H75 119.7 . . ?
C40 C76 H76 120.0 . . ?
C75 C76 C40 120.08(10) . . ?
C75 C76 H76 120.0 . . ?
F10C C50C C47 112.7(8) . . ?
F10C C50C F11C 108.9(7) . . ?
F10C C50C F12C 103.8(8) . . ?
F11C C50C C47 113.2(7) . . ?
F11C C50C F12C 106.9(10) . . ?
F12C C50C C47 110.7(8) . . ?

loop_
_geom_bond_atom_site_label_1
_geom_bond_atom_site_label_2
_geom_bond_distance
_geom_bond_site_symmetry_2
_geom_bond_publ_flag
S1 C1 1.7440(10) . ?
S1 C38 1.7251(11) . ?
S2 C37 1.7338(12) . ?
S2 C38 1.7338(10) . ?
S3 C32 1.7454(12) . ?
S3 C37 1.7226(11) . ?
F1A C28 1.344(5) . ?
F1B C28 1.287(10) . ?
F1C C28 1.372(14) . ?
F2A C28 1.348(4) . ?
F2B C28 1.343(7) . ?
F2C C28 1.322(14) . ?
F3A C28 1.324(5) . ?
F3B C28 1.352(8) . ?
F3C C28 1.302(14) . ?
F4 C16 1.3498(14) . ?
F5 C16 1.3366(14) . ?
F6 C16 1.3398(15) . ?
C1 C2 1.4228(14) . ?
C1 C17 1.3974(13) . ?
C2 C3 1.4182(14) . ?
C2 C7 1.4178(15) . ?
C3 H3 0.9500 . ?
C3 C4 1.3778(16) . ?
C4 H4 0.9500 . ?
C4 C5 1.4069(19) . ?
C5 H5 0.9500 . ?
C5 C6 1.3747(16) . ?
C6 H6 0.9500 . ?
C6 C7 1.4201(14) . ?
C7 C8 1.4253(14) . ?
C8 H8 0.9500 . ?
C8 C9 1.3767(13) . ?
C9 C10 1.4845(13) . ?
C9 C17 1.4391(13) . ?
C10 C11 1.3990(13) . ?
C10 C15 1.4027(13) . ?
C11 H11 0.9500 . ?
C11 C12 1.3901(14) . ?
C12 H12 0.9500 . ?
C12 C13 1.3865(14) . ?
C13 C14 1.3941(15) . ?
C13 C16 1.4970(15) . ?
C14 H14 0.9500 . ?
C14 C15 1.3862(14) . ?
C15 H15 0.9500 . ?
C17 C18 1.4478(13) . ?
C18 C19 1.4452(13) . ?
C18 C38 1.3861(13) . ?
C19 C20 1.4514(14) . ?
C19 C37 1.3863(14) . ?
C20 C21 1.4400(14) . ?
C20 C32 1.3997(13) . ?
C21 C22 1.4819(14) . ?
C21 C29 1.3770(14) . ?
C22 C23 1.4001(14) . ?
C22 C27 1.4028(14) . ?
C23 H23 0.9500 . ?
C23 C24 1.3859(14) . ?
C24 H24 0.9500 . ?
C24 C25 1.3871(15) . ?
C25 C26 1.3927(15) . ?
C25 C28 1.4896(16) . ?
C26 H26 0.9500 . ?
C26 C27 1.3840(15) . ?
C27 H27 0.9500 . ?
C29 H29 0.9500 . ?
C29 C30 1.4236(16) . ?
C30 C31 1.4155(18) . ?
C30 C36 1.4198(17) . ?
C31 C32 1.4228(16) . ?
C31 C33 1.4161(16) . ?
C33 H33 0.9500 . ?
C33 C34 1.373(2) . ?
C34 H34 0.9500 . ?
C34 C35 1.394(3) . ?
C35 H35 0.9500 . ?
C35 C36 1.376(2) . ?
C36 H36 0.9500 . ?
S4 C39 1.7457(10) . ?
S4 C72 1.7217(10) . ?
S5 C54 1.7294(10) . ?
S5 C72 1.7287(11) . ?
S6 C54 1.7178(10) . ?
S6 C60 1.7404(10) . ?
F7A C71A 1.321(4) . ?
F7B C71B 1.342(7) . ?
F8A C71A 1.347(3) . ?
F8B C71B 1.323(5) . ?
F9A C71A 1.328(3) . ?
F9B C71B 1.332(5) . ?
F10A C50A 1.337(8) . ?
F10B C50B 1.357(13) . ?
F11A C50A 1.333(7) . ?
F11B C50B 1.327(14) . ?
F12A C50A 1.321(6) . ?
F12B C50B 1.320(12) . ?
C39 C40 1.4236(14) . ?
C39 C51 1.4051(13) . ?
C40 C41 1.4163(14) . ?
C40 C76 1.4182(14) . ?
C41 C42 1.4203(13) . ?
C41 C73 1.4161(14) . ?
C42 H42 0.9500 . ?
C42 C43 1.3799(13) . ?
C43 C44 1.4845(13) . ?
C43 C51 1.4418(13) . ?
C44 C45 1.3983(13) . ?
C44 C49 1.4009(13) . ?
C45 H45 0.9500 . ?
C45 C46 1.3901(14) . ?
C46 H46 0.9500 . ?
C46 C47 1.3894(15) . ?
C47 C48 1.3913(15) . ?
C47 C50A 1.499(6) . ?
C47 C50B 1.508(9) . ?
C47 C50C 1.516(8) . ?
C48 H48 0.9500 . ?
C48 C49 1.3854(14) . ?
C49 H49 0.9500 . ?
C51 C52 1.4535(13) . ?
C52 C53 1.4525(13) . ?
C52 C72 1.3903(13) . ?
C53 C54 1.3887(13) . ?
C53 C55 1.4523(13) . ?
C55 C56 1.4414(13) . ?
C55 C60 1.4016(13) . ?
C56 C57 1.3778(13) . ?
C56 C65 1.4846(13) . ?
C57 H57 0.9500 . ?
C57 C58 1.4223(14) . ?
C58 C59 1.4153(14) . ?
C58 C64 1.4188(14) . ?
C59 C60 1.4235(13) . ?
C59 C61 1.4153(14) . ?
C61 H61 0.9500 . ?
C61 C62 1.3738(15) . ?
C62 H62 0.9500 . ?
C62 C63 1.4067(17) . ?
C63 H63 0.9500 . ?
C63 C64 1.3754(16) . ?
C64 H64 0.9500 . ?
C65 C66 1.4010(13) . ?
C65 C70 1.4004(13) . ?
C66 H66 0.9500 . ?
C66 C67 1.3869(14) . ?
C67 H67 0.9500 . ?
C67 C68 1.3896(15) . ?
C68 C69 1.3874(16) . ?
C68 C71A 1.488(3) . ?
C68 C71B 1.548(5) . ?
C69 H69 0.9500 . ?
C69 C70 1.3892(14) . ?
C70 H70 0.9500 . ?
C73 H73 0.9500 . ?
C73 C74 1.3760(15) . ?
C74 H74 0.9500 . ?
C74 C75 1.4072(17) . ?
C75 H75 0.9500 . ?
C75 C76 1.3763(16) . ?
C76 H76 0.9500 . ?
F10C C50C 1.330(12) . ?
C50C F11C 1.336(9) . ?
C50C F12C 1.349(10) . ?

loop_
_geom_torsion_atom_site_label_1
_geom_torsion_atom_site_label_2
_geom_torsion_atom_site_label_3
_geom_torsion_atom_site_label_4
_geom_torsion
_geom_torsion_site_symmetry_1
_geom_torsion_site_symmetry_2
_geom_torsion_site_symmetry_3
_geom_torsion_site_symmetry_4
_geom_torsion_publ_flag
S1 C1 C2 C3 6.47(14) . . . . ?
S1 C1 C2 C7 -173.30(7) . . . . ?
S1 C1 C17 C9 162.49(7) . . . . ?
S1 C1 C17 C18 -10.27(10) . . . . ?
C1 S1 C38 S2 -177.00(8) . . . . ?
C1 S1 C38 C18 2.58(8) . . . . ?
C1 C2 C3 C4 178.89(10) . . . . ?
C1 C2 C7 C6 -178.83(9) . . . . ?
C1 C2 C7 C8 6.81(14) . . . . ?
C1 C17 C18 C19 -170.01(11) . . . . ?
C1 C17 C18 C38 11.95(11) . . . . ?
C2 C1 C17 C9 -14.94(14) . . . . ?
C2 C1 C17 C18 172.30(9) . . . . ?
C2 C3 C4 C5 0.27(16) . . . . ?
C2 C7 C8 C9 -6.33(15) . . . . ?
C3 C2 C7 C6 1.39(14) . . . . ?
C3 C2 C7 C8 -172.97(9) . . . . ?
C3 C4 C5 C6 0.77(17) . . . . ?
C4 C5 C6 C7 -0.71(17) . . . . ?
C5 C6 C7 C2 -0.37(16) . . . . ?
C5 C6 C7 C8 173.86(10) . . . . ?
C6 C7 C8 C9 179.49(10) . . . . ?
C7 C2 C3 C4 -1.35(15) . . . . ?
C7 C8 C9 C10 164.12(9) . . . . ?
C7 C8 C9 C17 -4.81(14) . . . . ?
C8 C9 C10 C11 -137.10(10) . . . . ?
C8 C9 C10 C15 37.55(14) . . . . ?
C8 C9 C17 C1 15.06(13) . . . . ?
C8 C9 C17 C18 -173.85(10) . . . . ?
C9 C10 C11 C12 178.82(9) . . . . ?
C9 C10 C15 C14 -178.63(9) . . . . ?
C9 C17 C18 C19 18.37(19) . . . . ?
C9 C17 C18 C38 -159.67(10) . . . . ?
C10 C9 C17 C1 -153.83(9) . . . . ?
C10 C9 C17 C18 17.26(15) . . . . ?
C10 C11 C12 C13 -0.79(15) . . . . ?
C11 C10 C15 C14 -3.90(14) . . . . ?
C11 C12 C13 C14 -2.53(16) . . . . ?
C11 C12 C13 C16 178.06(10) . . . . ?
C12 C13 C14 C15 2.59(16) . . . . ?
C12 C13 C16 F4 -120.56(11) . . . . ?
C12 C13 C16 F5 0.13(16) . . . . ?
C12 C13 C16 F6 120.62(11) . . . . ?
C13 C14 C15 C10 0.69(16) . . . . ?
C14 C13 C16 F4 60.02(14) . . . . ?
C14 C13 C16 F5 -179.28(11) . . . . ?
C14 C13 C16 F6 -58.79(14) . . . . ?
C15 C10 C11 C12 3.96(14) . . . . ?
C16 C13 C14 C15 -178.00(10) . . . . ?
C17 C1 C2 C3 -176.38(9) . . . . ?
C17 C1 C2 C7 3.84(14) . . . . ?
C17 C9 C10 C11 31.52(13) . . . . ?
C17 C9 C10 C15 -153.84(9) . . . . ?
C17 C18 C19 C20 13.4(2) . . . . ?
C17 C18 C19 C37 -167.92(11) . . . . ?
C17 C18 C38 S1 -8.77(11) . . . . ?
C17 C18 C38 S2 170.88(7) . . . . ?
C18 C19 C20 C21 18.5(2) . . . . ?
C18 C19 C20 C32 -169.62(11) . . . . ?
C18 C19 C37 S2 -8.58(11) . . . . ?
C18 C19 C37 S3 171.10(7) . . . . ?
C19 C18 C38 S1 172.62(7) . . . . ?
C19 C18 C38 S2 -7.73(11) . . . . ?
C19 C20 C21 C22 14.46(16) . . . . ?
C19 C20 C21 C29 -176.20(10) . . . . ?
C19 C20 C32 S3 -8.83(11) . . . . ?
C19 C20 C32 C31 174.01(10) . . . . ?
C20 C19 C37 S2 170.51(7) . . . . ?
C20 C19 C37 S3 -9.81(11) . . . . ?
C20 C21 C22 C23 33.85(13) . . . . ?
C20 C21 C22 C27 -149.31(10) . . . . ?
C20 C21 C29 C30 -3.97(16) . . . . ?
C21 C20 C32 S3 164.18(7) . . . . ?
C21 C20 C32 C31 -12.98(15) . . . . ?
C21 C22 C23 C24 -177.93(9) . . . . ?
C21 C22 C27 C26 177.32(10) . . . . ?
C21 C29 C30 C31 -4.63(17) . . . . ?
C21 C29 C30 C36 -179.68(12) . . . . ?
C22 C21 C29 C30 165.54(10) . . . . ?
C22 C23 C24 C25 -0.17(16) . . . . ?
C23 C22 C27 C26 -5.80(15) . . . . ?
C23 C24 C25 C26 -4.23(17) . . . . ?
C23 C24 C25 C28 176.46(11) . . . . ?
C24 C25 C26 C27 3.54(18) . . . . ?
C24 C25 C28 F1A 104.8(4) . . . . ?
C24 C25 C28 F1B 87.4(6) . . . . ?
C24 C25 C28 F1C 142.4(19) . . . . ?
C24 C25 C28 F2A -11.6(3) . . . . ?
C24 C25 C28 F2B -38.3(4) . . . . ?
C24 C25 C28 F2C 36.8(19) . . . . ?
C24 C25 C28 F3A -134.8(3) . . . . ?
C24 C25 C28 F3B -152.3(6) . . . . ?
C24 C25 C28 F3C -93.0(18) . . . . ?
C25 C26 C27 C22 1.57(17) . . . . ?
C26 C25 C28 F1A -74.5(4) . . . . ?
C26 C25 C28 F1B -91.9(6) . . . . ?
C26 C25 C28 F1C -36.9(19) . . . . ?
C26 C25 C28 F2A 169.1(2) . . . . ?
C26 C25 C28 F2B 142.3(4) . . . . ?
C26 C25 C28 F2C -142.5(19) . . . . ?
C26 C25 C28 F3A 45.9(3) . . . . ?
C26 C25 C28 F3B 28.4(6) . . . . ?
C26 C25 C28 F3C 87.7(18) . . . . ?
C27 C22 C23 C24 5.10(15) . . . . ?
C28 C25 C26 C27 -177.15(11) . . . . ?
C29 C21 C22 C23 -135.38(10) . . . . ?
C29 C21 C22 C27 41.46(14) . . . . ?
C29 C30 C31 C32 4.43(16) . . . . ?
C29 C30 C31 C33 -175.89(11) . . . . ?
C29 C30 C36 C35 175.89(14) . . . . ?
C30 C31 C32 S3 -172.39(9) . . . . ?
C30 C31 C32 C20 4.47(16) . . . . ?
C30 C31 C33 C34 -0.02(19) . . . . ?
C31 C30 C36 C35 0.8(2) . . . . ?
C31 C33 C34 C35 0.7(2) . . . . ?
C32 S3 C37 S2 -176.25(9) . . . . ?
C32 S3 C37 C19 4.13(9) . . . . ?
C32 C20 C21 C22 -156.88(9) . . . . ?
C32 C20 C21 C29 12.46(14) . . . . ?
C32 C31 C33 C34 179.64(13) . . . . ?
C33 C31 C32 S3 7.94(16) . . . . ?
C33 C31 C32 C20 -175.20(11) . . . . ?
C33 C34 C35 C36 -0.6(3) . . . . ?
C34 C35 C36 C30 -0.1(3) . . . . ?
C36 C30 C31 C32 179.61(12) . . . . ?
C36 C30 C31 C33 -0.70(18) . . . . ?
C37 S2 C38 S1 -177.91(8) . . . . ?
C37 S2 C38 C18 2.52(8) . . . . ?
C37 S3 C32 C20 2.94(8) . . . . ?
C37 S3 C32 C31 -179.93(10) . . . . ?
C37 C19 C20 C21 -160.18(10) . . . . ?
C37 C19 C20 C32 11.68(12) . . . . ?
C38 S1 C1 C2 -177.98(9) . . . . ?
C38 S1 C1 C17 4.62(8) . . . . ?
C38 S2 C37 S3 -175.91(9) . . . . ?
C38 S2 C37 C19 3.70(9) . . . . ?
C38 C18 C19 C20 -168.58(11) . . . . ?
C38 C18 C19 C37 10.13(12) . . . . ?
S4 C39 C40 C41 177.84(7) . . . . ?
S4 C39 C40 C76 -3.63(14) . . . . ?
S4 C39 C51 C43 -167.78(7) . . . . ?
S4 C39 C51 C52 6.69(10) . . . . ?
C39 S4 C72 S5 173.95(8) . . . . ?
C39 S4 C72 C52 -4.74(8) . . . . ?
C39 C40 C41 C42 -7.96(13) . . . . ?
C39 C40 C41 C73 176.22(9) . . . . ?
C39 C40 C76 C75 -176.18(10) . . . . ?
C39 C51 C52 C53 172.82(11) . . . . ?
C39 C51 C52 C72 -9.95(11) . . . . ?
C40 C39 C51 C43 10.64(14) . . . . ?
C40 C39 C51 C52 -174.89(9) . . . . ?
C40 C41 C42 C43 6.18(15) . . . . ?
C40 C41 C73 C74 0.56(15) . . . . ?
C41 C40 C76 C75 2.32(15) . . . . ?
C41 C42 C43 C44 -166.14(9) . . . . ?
C41 C42 C43 C51 4.26(14) . . . . ?
C41 C73 C74 C75 1.37(16) . . . . ?
C42 C41 C73 C74 -175.16(10) . . . . ?
C42 C43 C44 C45 135.42(10) . . . . ?
C42 C43 C44 C49 -37.16(13) . . . . ?
C42 C43 C51 C39 -12.25(13) . . . . ?
C42 C43 C51 C52 174.68(9) . . . . ?
C43 C44 C45 C46 -173.62(10) . . . . ?
C43 C44 C49 C48 174.16(9) . . . . ?
C43 C51 C52 C53 -13.8(2) . . . . ?
C43 C51 C52 C72 163.49(10) . . . . ?
C44 C43 C51 C39 157.47(9) . . . . ?
C44 C43 C51 C52 -15.60(16) . . . . ?
C44 C45 C46 C47 -0.36(17) . . . . ?
C45 C44 C49 C48 1.36(15) . . . . ?
C45 C46 C47 C48 1.19(19) . . . . ?
C45 C46 C47 C50A 173.5(4) . . . . ?
C45 C46 C47 C50B -162.5(6) . . . . ?
C45 C46 C47 C50C 179.1(5) . . . . ?
C46 C47 C48 C49 -0.74(18) . . . . ?
C46 C47 C50A F10A 143.4(5) . . . . ?
C46 C47 C50A F11A -95.1(5) . . . . ?
C46 C47 C50A F12A 24.4(9) . . . . ?
C46 C47 C50B F10B -128.8(10) . . . . ?
C46 C47 C50B F11B -13(2) . . . . ?
C46 C47 C50B F12B 114.7(10) . . . . ?
C46 C47 C50C F10C -75.5(6) . . . . ?
C46 C47 C50C F11C 48.7(10) . . . . ?
C46 C47 C50C F12C 168.7(8) . . . . ?
C47 C48 C49 C44 -0.56(17) . . . . ?
C48 C47 C50A F10A -44.0(7) . . . . ?
C48 C47 C50A F11A 77.5(6) . . . . ?
C48 C47 C50A F12A -163.1(6) . . . . ?
C48 C47 C50B F10B 66.7(10) . . . . ?
C48 C47 C50B F11B -177.6(18) . . . . ?
C48 C47 C50B F12B -49.8(12) . . . . ?
C48 C47 C50C F10C 102.3(7) . . . . ?
C48 C47 C50C F11C -133.6(6) . . . . ?
C48 C47 C50C F12C -13.5(12) . . . . ?
C49 C44 C45 C46 -0.90(15) . . . . ?
C50A C47 C48 C49 -173.5(4) . . . . ?
C50B C47 C48 C49 164.3(6) . . . . ?
C51 C39 C40 C41 -0.44(14) . . . . ?
C51 C39 C40 C76 178.09(9) . . . . ?
C51 C43 C44 C45 -34.38(14) . . . . ?
C51 C43 C44 C49 153.04(9) . . . . ?
C51 C52 C53 C54 166.36(11) . . . . ?
C51 C52 C53 C55 -15.5(2) . . . . ?
C51 C52 C72 S4 9.30(11) . . . . ?
C51 C52 C72 S5 -169.57(7) . . . . ?
C52 C53 C54 S5 9.23(11) . . . . ?
C52 C53 C54 S6 -170.80(7) . . . . ?
C52 C53 C55 C56 -18.0(2) . . . . ?
C52 C53 C55 C60 170.30(11) . . . . ?
C53 C52 C72 S4 -172.59(7) . . . . ?
C53 C52 C72 S5 8.54(11) . . . . ?
C53 C55 C56 C57 175.56(10) . . . . ?
C53 C55 C56 C65 -14.84(16) . . . . ?
C53 C55 C60 S6 8.10(10) . . . . ?
C53 C55 C60 C59 -175.46(9) . . . . ?
C54 S5 C72 S4 178.33(8) . . . . ?
C54 S5 C72 C52 -2.99(8) . . . . ?
C54 S6 C60 C55 -2.00(8) . . . . ?
C54 S6 C60 C59 -178.45(9) . . . . ?
C54 C53 C55 C56 160.15(10) . . . . ?
C54 C53 C55 C60 -11.52(11) . . . . ?
C55 C53 C54 S5 -169.52(7) . . . . ?
C55 C53 C54 S6 10.45(11) . . . . ?
C55 C56 C57 C58 5.63(15) . . . . ?
C55 C56 C65 C66 152.09(9) . . . . ?
C55 C56 C65 C70 -33.42(14) . . . . ?
C56 C55 C60 S6 -164.80(7) . . . . ?
C56 C55 C60 C59 11.64(14) . . . . ?
C56 C57 C58 C59 4.42(15) . . . . ?
C56 C57 C58 C64 179.60(10) . . . . ?
C56 C65 C66 C67 178.16(9) . . . . ?
C56 C65 C70 C69 -176.64(9) . . . . ?
C57 C56 C65 C66 -38.35(13) . . . . ?
C57 C56 C65 C70 136.14(10) . . . . ?
C57 C58 C59 C60 -6.35(14) . . . . ?
C57 C58 C59 C61 174.67(10) . . . . ?
C57 C58 C64 C63 -175.36(11) . . . . ?
C58 C59 C60 S6 174.36(8) . . . . ?
C58 C59 C60 C55 -1.75(14) . . . . ?
C58 C59 C61 C62 1.08(16) . . . . ?
C59 C58 C64 C63 -0.16(17) . . . . ?
C59 C61 C62 C63 -0.72(18) . . . . ?
C60 S6 C54 S5 174.88(8) . . . . ?
C60 S6 C54 C53 -5.07(8) . . . . ?
C60 C55 C56 C57 -13.26(13) . . . . ?
C60 C55 C56 C65 156.34(9) . . . . ?
C60 C59 C61 C62 -177.82(10) . . . . ?
C61 C59 C60 S6 -6.71(14) . . . . ?
C61 C59 C60 C55 177.19(10) . . . . ?
C61 C62 C63 C64 -0.1(2) . . . . ?
C62 C63 C64 C58 0.53(19) . . . . ?
C64 C58 C59 C60 178.34(10) . . . . ?
C64 C58 C59 C61 -0.64(15) . . . . ?
C65 C56 C57 C58 -164.39(9) . . . . ?
C65 C66 C67 C68 -2.31(16) . . . . ?
C66 C65 C70 C69 -2.00(14) . . . . ?
C66 C67 C68 C69 -0.51(17) . . . . ?
C66 C67 C68 C71A 169.68(17) . . . . ?
C66 C67 C68 C71B -170.5(2) . . . . ?
C67 C68 C69 C70 2.01(17) . . . . ?
C67 C68 C71A F7A 148.2(3) . . . . ?
C67 C68 C71A F8A -93.1(2) . . . . ?
C67 C68 C71A F9A 26.5(3) . . . . ?
C67 C68 C71B F7B -176.1(4) . . . . ?
C67 C68 C71B F8B -57.6(5) . . . . ?
C67 C68 C71B F9B 64.1(4) . . . . ?
C68 C69 C70 C65 -0.73(16) . . . . ?
C69 C68 C71A F7A -41.3(4) . . . . ?
C69 C68 C71A F8A 77.5(3) . . . . ?
C69 C68 C71A F9A -163.0(2) . . . . ?
C69 C68 C71B F7B 14.4(5) . . . . ?
C69 C68 C71B F8B 132.9(4) . . . . ?
C69 C68 C71B F9B -105.4(4) . . . . ?
C70 C65 C66 C67 3.53(14) . . . . ?
C71A C68 C69 C70 -168.75(16) . . . . ?
C71B C68 C69 C70 170.8(2) . . . . ?
C72 S4 C39 C40 -179.79(9) . . . . ?
C72 S4 C39 C51 -1.35(8) . . . . ?
C72 S5 C54 S6 176.20(8) . . . . ?
C72 S5 C54 C53 -3.84(8) . . . . ?
C72 C52 C53 C54 -10.89(12) . . . . ?
C72 C52 C53 C55 167.29(12) . . . . ?
C73 C41 C42 C43 -178.10(10) . . . . ?
C73 C74 C75 C76 -1.46(17) . . . . ?
C74 C75 C76 C40 -0.41(16) . . . . ?
C76 C40 C41 C42 173.44(9) . . . . ?
C76 C40 C41 C73 -2.38(14) . . . . ?
C50C C47 C48 C49 -178.4(6) . . . . ?
